data_4074411
loop_
_publ_author_name
'Hejl, Andrew'
'Day, Michael W.'
'Grubbs, Robert H.'

_publ_section_title
;
 Latent Olefin Metathesis Catalysts Featuring Chelating Alkylidenes
;
_journal_issue 26
_journal_name_full Organometallics
_journal_page_first 6149
_journal_paper_doi 10.1021/om060620u
_journal_volume 25
_journal_year 2006
_chemical_formula_moiety 'C34 H43 Cl2 N3 Ru'
_chemical_formula_sum 'C34 H43 Cl2 N3 Ru'
_chemical_formula_weight 665.68
_chemical_name_systematic
; 
 ? 
;
_space_group_IT_number 14
_symmetry_cell_setting monoclinic
_symmetry_space_group_name_Hall '-P 2yn'
_symmetry_space_group_name_H-M 'P 1 21/n 1'
_atom_sites_solution_hydrogens geom
_atom_sites_solution_primary direct
_atom_sites_solution_secondary difmap
_audit_creation_method SHELXL-97
_cell_angle_alpha 90.00
_cell_angle_beta 98.6480(10)
_cell_angle_gamma 90.00
_cell_formula_units_Z 4
_cell_length_a 13.7555(7)
_cell_length_b 11.4276(6)
_cell_length_c 20.4538(11)
_cell_measurement_reflns_used 14476
_cell_measurement_temperature 100(2)
_cell_measurement_theta_max 32.02
_cell_measurement_theta_min 2.33
_cell_volume 3178.6(3)
_computing_cell_refinement 'Bruker SAINT v6.45A'
_computing_data_collection 'Bruker SMART v5.630'
_computing_data_reduction 'Bruker SAINT v6.45A'
_computing_molecular_graphics 'Bruker XP v5.1'
_computing_publication_material 'Bruker XCIF v6.12'
_computing_structure_refinement 'Bruker XL v6.12'
_computing_structure_solution 'Bruker XS v6.12'
_diffrn_ambient_temperature 100(2)
_diffrn_measured_fraction_theta_full 0.996
_diffrn_measured_fraction_theta_max 0.996
_diffrn_measurement_device_type 'Bruker SMART 1000'
_diffrn_measurement_method '\w scans at 5 \f settings'
_diffrn_radiation_monochromator graphite
_diffrn_radiation_source 'fine-focus sealed tube'
_diffrn_radiation_type MoK\a
_diffrn_radiation_wavelength 0.71073
_diffrn_reflns_av_R_equivalents 0.0840
_diffrn_reflns_av_sigmaI/netI 0.0492
_diffrn_reflns_limit_h_max 17
_diffrn_reflns_limit_h_min -17
_diffrn_reflns_limit_k_max 14
_diffrn_reflns_limit_k_min -14
_diffrn_reflns_limit_l_max 26
_diffrn_reflns_limit_l_min -26
_diffrn_reflns_number 42974
_diffrn_reflns_theta_full 27.55
_diffrn_reflns_theta_max 27.55
_diffrn_reflns_theta_min 1.67
_exptl_absorpt_coefficient_mu 0.689
_exptl_absorpt_correction_T_max 0.9037
_exptl_absorpt_correction_T_min 0.8305
_exptl_absorpt_correction_type none
_exptl_crystal_colour Block
_exptl_crystal_density_diffrn 1.391
_exptl_crystal_density_meas 0
_exptl_crystal_density_method 'not measured'
_exptl_crystal_description 'Olive brown'
_exptl_crystal_F_000 1384
_exptl_crystal_size_max 0.28
_exptl_crystal_size_mid 0.17
_exptl_crystal_size_min 0.15
_refine_diff_density_max 2.767
_refine_diff_density_min -1.273
_refine_diff_density_rms 0.108
_refine_ls_extinction_method none
_refine_ls_goodness_of_fit_ref 2.222
_refine_ls_hydrogen_treatment Riding
_refine_ls_matrix_type 'Full matrix'
_refine_ls_number_parameters 369
_refine_ls_number_reflns 7309
_refine_ls_number_restraints 0
_refine_ls_restrained_S_all 2.222
_refine_ls_R_factor_all 0.0831
_refine_ls_R_factor_gt 0.0593
_refine_ls_shift/su_max 0.001
_refine_ls_shift/su_mean 0.000
_refine_ls_structure_factor_coef Fsqd
_refine_ls_weighting_details w=1/s^2^(Fo^2^)
_refine_ls_weighting_scheme sigma
_refine_ls_wR_factor_gt 0.1034
_refine_ls_wR_factor_ref 0.1064
_reflns_number_gt 5586
_reflns_number_total 7309
_reflns_threshold_expression >2sigma(I)
_cod_data_source_file om060620usi20060711_014057.cif
_cod_data_source_block 9a
_cod_depositor_comments
;
The following automatic conversions were performed:

'_symmetry_cell_setting' value 'Monoclinic' changed to 'monoclinic'
according to /home/saulius/struct/CIF-dictionaries/cif_core.dic
dictionary named 'cif_core.dic' version 2.4.1 from
2010-06-29.

'_refine_ls_weighting_scheme' value 'Sigma' changed to
'sigma' according to
/home/saulius/struct/CIF-dictionaries/cif_core.dic dictionary named
'cif_core.dic' version 2.4.1 from 2010-06-29.

Automatic conversion script
Id: cif_fix_values 1715 2011-07-08 13:25:40Z adriana 

The following automatic conversions were performed:

'_atom_sites_solution_primary' value 'Direct methods' was changed to
'direct'.

'_atom_sites_solution_secondary' value 'Difference Fourier map' was
changed to 'difmap'.

'_atom_sites_solution_hydrogens' value 'Geometric positions' was
changed to 'geom'.

Automatic conversion script
Id: cif_fix_values 6452 2018-10-05 10:23:21Z andrius 
;
_cod_original_sg_symbol_H-M P2(1)/n
_cod_database_code 4074411

loop_
_symmetry_equiv_pos_as_xyz
'x, y, z'
'-x+1/2, y+1/2, -z+1/2'
'-x, -y, -z'
'x-1/2, -y-1/2, z-1/2'

loop_
_atom_site_label
_atom_site_type_symbol
_atom_site_fract_x
_atom_site_fract_y
_atom_site_fract_z
_atom_site_U_iso_or_equiv
_atom_site_adp_type
_atom_site_occupancy
_atom_site_symmetry_multiplicity
_atom_site_calc_flag
_atom_site_refinement_flags
Ru Ru -0.00763(2) 1.01311(3) 0.250029(16) 0.02850(10) Uani 1 1 d .
Cl1 Cl -0.15494(7) 0.92041(9) 0.27233(5) 0.0383(3) Uani 1 1 d .
Cl2 Cl 0.12322(7) 1.10879(10) 0.20764(5) 0.0394(3) Uani 1 1 d .
N1 N 0.0646(2) 0.7657(3) 0.23195(15) 0.0283(7) Uani 1 1 d .
N2 N 0.1116(2) 0.8219(3) 0.33246(14) 0.0258(7) Uani 1 1 d .
N3 N -0.0886(2) 1.1727(3) 0.22239(16) 0.0369(8) Uani 1 1 d .
C1 C 0.0640(2) 0.8574(3) 0.27249(18) 0.0242(8) Uani 1 1 d .
C2 C 0.1205(3) 0.6640(3) 0.26135(18) 0.0334(9) Uani 1 1 d .
H2A H 0.1821 0.6532 0.2425 0.040 Uiso 1 1 calc R
H2B H 0.0810 0.5914 0.2551 0.040 Uiso 1 1 calc R
C3 C 0.1413(3) 0.6991(3) 0.33397(18) 0.0325(9) Uani 1 1 d .
H3A H 0.1019 0.6517 0.3610 0.039 Uiso 1 1 calc R
H3B H 0.2119 0.6902 0.3518 0.039 Uiso 1 1 calc R
C4 C 0.0347(3) 0.7618(3) 0.16073(19) 0.0316(9) Uani 1 1 d .
C5 C -0.0526(3) 0.7027(4) 0.1367(2) 0.0410(11) Uani 1 1 d .
C6 C -0.0735(3) 0.6887(4) 0.0677(2) 0.0513(13) Uani 1 1 d .
H6 H -0.1321 0.6490 0.0497 0.062 Uiso 1 1 calc R
C7 C -0.0129(4) 0.7298(4) 0.0250(2) 0.0509(13) Uani 1 1 d .
C8 C 0.0725(3) 0.7853(4) 0.0513(2) 0.0444(11) Uani 1 1 d .
H8 H 0.1144 0.8149 0.0223 0.053 Uiso 1 1 calc R
C9 C 0.0999(3) 0.7998(4) 0.1193(2) 0.0358(10) Uani 1 1 d .
C10 C -0.1185(3) 0.6540(4) 0.1829(2) 0.0493(12) Uani 1 1 d .
H10A H -0.0867 0.5862 0.2065 0.074 Uiso 1 1 calc R
H10B H -0.1813 0.6299 0.1573 0.074 Uiso 1 1 calc R
H10C H -0.1303 0.7143 0.2149 0.074 Uiso 1 1 calc R
C11 C -0.0403(4) 0.7138(5) -0.0495(2) 0.0712(17) Uani 1 1 d .
H11A H -0.0297 0.6321 -0.0611 0.107 Uiso 1 1 calc R
H11B H 0.0007 0.7649 -0.0724 0.107 Uiso 1 1 calc R
H11C H -0.1097 0.7341 -0.0628 0.107 Uiso 1 1 calc R
C12 C 0.1987(3) 0.8509(4) 0.1445(2) 0.0417(11) Uani 1 1 d .
H12A H 0.1905 0.9206 0.1710 0.063 Uiso 1 1 calc R
H12B H 0.2318 0.8725 0.1070 0.063 Uiso 1 1 calc R
H12C H 0.2385 0.7929 0.1720 0.063 Uiso 1 1 calc R
C13 C 0.1471(3) 0.8917(3) 0.38936(18) 0.0264(8) Uani 1 1 d .
C14 C 0.0989(3) 0.8853(3) 0.44525(19) 0.0291(9) Uani 1 1 d .
C15 C 0.1373(3) 0.9511(3) 0.4998(2) 0.0344(10) Uani 1 1 d .
H15 H 0.1056 0.9488 0.5380 0.041 Uiso 1 1 calc R
C16 C 0.2205(3) 1.0204(4) 0.5009(2) 0.0382(10) Uani 1 1 d .
C17 C 0.2688(3) 1.0203(3) 0.4453(2) 0.0358(10) Uani 1 1 d .
H17 H 0.3263 1.0664 0.4456 0.043 Uiso 1 1 calc R
C18 C 0.2340(3) 0.9539(3) 0.38959(18) 0.0297(9) Uani 1 1 d .
C19 C 0.0087(3) 0.8121(4) 0.4446(2) 0.0355(10) Uani 1 1 d .
H19A H 0.0278 0.7302 0.4532 0.053 Uiso 1 1 calc R
H19B H -0.0325 0.8183 0.4013 0.053 Uiso 1 1 calc R
H19C H -0.0283 0.8397 0.4790 0.053 Uiso 1 1 calc R
C20 C 0.2604(3) 1.0944(4) 0.5603(2) 0.0516(12) Uani 1 1 d .
H20A H 0.2478 1.1772 0.5498 0.077 Uiso 1 1 calc R
H20B H 0.3313 1.0815 0.5716 0.077 Uiso 1 1 calc R
H20C H 0.2277 1.0724 0.5979 0.077 Uiso 1 1 calc R
C21 C 0.2902(3) 0.9481(4) 0.33205(18) 0.0380(10) Uani 1 1 d .
H21A H 0.3506 0.9944 0.3420 0.057 Uiso 1 1 calc R
H21B H 0.2496 0.9795 0.2925 0.057 Uiso 1 1 calc R
H21C H 0.3072 0.8665 0.3242 0.057 Uiso 1 1 calc R
C22 C 0.0141(3) 1.0681(3) 0.33416(19) 0.0320(9) Uani 1 1 d .
H22 H 0.0014 1.0163 0.3682 0.038 Uiso 1 1 calc R
C23 C 0.0500(3) 1.1869(3) 0.3544(2) 0.0355(10) Uani 1 1 d .
H23A H 0.1107 1.2038 0.3354 0.043 Uiso 1 1 calc R
H23B H 0.0663 1.1905 0.4032 0.043 Uiso 1 1 calc R
C24 C -0.0294(3) 1.2804(4) 0.3302(2) 0.0369(10) Uani 1 1 d .
C25 C -0.0489(3) 1.2827(3) 0.2555(2) 0.0428(11) Uani 1 1 d .
H25A H -0.0960 1.3467 0.2416 0.051 Uiso 1 1 calc R
H25B H 0.0133 1.3022 0.2393 0.051 Uiso 1 1 calc R
C26 C -0.1231(3) 1.2573(4) 0.3577(2) 0.0457(12) Uani 1 1 d .
H26A H -0.1710 1.3189 0.3430 0.069 Uiso 1 1 calc R
H26B H -0.1093 1.2567 0.4062 0.069 Uiso 1 1 calc R
H26C H -0.1499 1.1812 0.3419 0.069 Uiso 1 1 calc R
C27 C 0.0129(3) 1.4007(4) 0.3526(2) 0.0467(12) Uani 1 1 d .
H27A H 0.0721 1.4157 0.3327 0.070 Uiso 1 1 calc R
H27B H 0.0296 1.4017 0.4009 0.070 Uiso 1 1 calc R
H27C H -0.0362 1.4614 0.3386 0.070 Uiso 1 1 calc R
C28 C -0.1669(3) 1.1841(4) 0.1816(2) 0.0407(11) Uani 1 1 d .
H28 H -0.2037 1.2539 0.1839 0.049 Uiso 1 1 calc R
C29 C -0.2057(3) 1.0977(4) 0.1306(2) 0.0398(11) Uani 1 1 d .
C30 C -0.3051(3) 1.1030(4) 0.1040(2) 0.0520(13) Uani 1 1 d .
H30 H -0.3484 1.1539 0.1225 0.062 Uiso 1 1 calc R
C31 C -0.3400(4) 1.0329(5) 0.0502(3) 0.0645(16) Uani 1 1 d .
H31 H -0.4081 1.0338 0.0329 0.077 Uiso 1 1 calc R
C32 C -0.2789(5) 0.9640(5) 0.0223(3) 0.0704(17) Uani 1 1 d .
H32 H -0.3039 0.9183 -0.0153 0.084 Uiso 1 1 calc R
C33 C -0.1787(4) 0.9585(5) 0.0477(2) 0.0651(15) Uani 1 1 d .
H33 H -0.1357 0.9094 0.0278 0.078 Uiso 1 1 calc R
C34 C -0.1439(3) 1.0255(4) 0.1020(2) 0.0501(12) Uani 1 1 d .
H34 H -0.0762 1.0220 0.1200 0.060 Uiso 1 1 calc R

loop_
_atom_site_aniso_label
_atom_site_aniso_U_11
_atom_site_aniso_U_22
_atom_site_aniso_U_33
_atom_site_aniso_U_23
_atom_site_aniso_U_13
_atom_site_aniso_U_12
Ru 0.02322(16) 0.02913(18) 0.03205(16) 0.00796(16) 0.00061(11) 0.00234(15)
Cl1 0.0214(5) 0.0412(6) 0.0516(6) 0.0036(5) 0.0033(4) -0.0019(4)
Cl2 0.0328(5) 0.0467(7) 0.0368(6) 0.0150(5) -0.0009(4) -0.0068(5)
N1 0.0255(16) 0.0299(19) 0.0286(18) 0.0016(15) 0.0006(13) 0.0044(14)
N2 0.0292(17) 0.0231(17) 0.0254(17) -0.0008(13) 0.0048(13) 0.0058(13)
N3 0.0330(19) 0.034(2) 0.039(2) 0.0074(16) -0.0088(15) -0.0028(15)
C1 0.0167(18) 0.025(2) 0.031(2) 0.0034(17) 0.0058(15) -0.0020(15)
C2 0.036(2) 0.032(2) 0.031(2) -0.0041(18) 0.0000(17) 0.0070(18)
C3 0.041(2) 0.028(2) 0.029(2) 0.0015(18) 0.0047(17) 0.0084(18)
C4 0.033(2) 0.029(2) 0.029(2) -0.0011(17) -0.0078(17) 0.0019(18)
C5 0.033(2) 0.040(3) 0.047(3) 0.005(2) -0.0039(19) -0.001(2)
C6 0.048(3) 0.056(3) 0.042(3) -0.001(2) -0.019(2) -0.012(2)
C7 0.058(3) 0.056(3) 0.034(3) 0.003(2) -0.008(2) -0.008(3)
C8 0.049(3) 0.053(3) 0.029(2) 0.004(2) 0.000(2) 0.001(2)
C9 0.032(2) 0.042(3) 0.031(2) -0.0028(19) -0.0015(18) 0.0057(19)
C10 0.034(2) 0.049(3) 0.061(3) -0.005(2) -0.007(2) -0.010(2)
C11 0.088(4) 0.087(4) 0.030(3) 0.004(3) -0.019(3) -0.018(3)
C12 0.029(2) 0.058(3) 0.039(2) -0.005(2) 0.0075(18) 0.005(2)
C13 0.0258(19) 0.025(2) 0.029(2) 0.0033(17) 0.0035(16) 0.0053(16)
C14 0.032(2) 0.024(2) 0.032(2) 0.0028(17) 0.0071(17) 0.0094(17)
C15 0.040(2) 0.030(2) 0.034(2) 0.0009(18) 0.0075(18) 0.0075(19)
C16 0.047(2) 0.028(2) 0.037(2) -0.0065(19) -0.0040(18) 0.012(2)
C17 0.037(2) 0.028(2) 0.040(2) 0.0079(19) -0.0014(18) -0.0005(19)
C18 0.028(2) 0.029(2) 0.031(2) 0.0057(17) -0.0016(16) 0.0026(16)
C19 0.036(2) 0.035(2) 0.038(2) 0.0053(19) 0.0119(18) 0.0016(19)
C20 0.068(3) 0.037(3) 0.047(3) -0.012(2) -0.002(2) 0.000(2)
C21 0.033(2) 0.049(3) 0.030(2) 0.013(2) 0.0015(17) -0.0048(19)
C22 0.027(2) 0.032(2) 0.035(2) 0.0092(18) -0.0027(17) 0.0068(17)
C23 0.031(2) 0.032(2) 0.041(2) 0.0068(19) -0.0045(18) 0.0018(18)
C24 0.033(2) 0.028(2) 0.048(3) 0.004(2) -0.0001(19) 0.0010(18)
C25 0.039(2) 0.027(2) 0.056(3) 0.005(2) -0.011(2) 0.0026(19)
C26 0.038(2) 0.038(3) 0.059(3) 0.001(2) 0.001(2) 0.009(2)
C27 0.046(3) 0.031(3) 0.060(3) 0.002(2) -0.003(2) -0.005(2)
C28 0.028(2) 0.036(3) 0.055(3) 0.010(2) -0.003(2) 0.0043(19)
C29 0.037(2) 0.032(2) 0.044(3) 0.015(2) -0.015(2) -0.002(2)
C30 0.039(3) 0.051(3) 0.059(3) 0.018(3) -0.013(2) -0.006(2)
C31 0.054(3) 0.072(4) 0.058(3) 0.008(3) -0.022(3) -0.025(3)
C32 0.089(4) 0.075(4) 0.039(3) 0.007(3) -0.015(3) -0.028(3)
C33 0.087(4) 0.055(3) 0.047(3) 0.005(3) -0.010(3) 0.005(3)
C34 0.048(3) 0.048(3) 0.049(3) 0.007(2) -0.011(2) 0.006(2)

loop_
_atom_type_symbol
_atom_type_description
_atom_type_scat_dispersion_real
_atom_type_scat_dispersion_imag
_atom_type_scat_source
C C 0.0033 0.0016 'International Tables Vol C Tables 4.2.6.8 and 6.1.1.4'
H H 0.0000 0.0000 'International Tables Vol C Tables 4.2.6.8 and 6.1.1.4'
N N 0.0061 0.0033 'International Tables Vol C Tables 4.2.6.8 and 6.1.1.4'
Cl Cl 0.1484 0.1585 'International Tables Vol C Tables 4.2.6.8 and 6.1.1.4'
Ru Ru -1.2594 0.8363 'International Tables Vol C Tables 4.2.6.8 and 6.1.1.4'

loop_
_geom_angle_atom_site_label_1
_geom_angle_atom_site_label_2
_geom_angle_atom_site_label_3
_geom_angle
_geom_angle_publ_flag
C22 Ru C1 94.76(16) yes
C22 Ru N3 87.76(15) yes
C1 Ru N3 176.97(13) yes
C22 Ru Cl2 99.23(13) yes
C1 Ru Cl2 96.66(10) yes
N3 Ru Cl2 84.59(9) yes
C22 Ru Cl1 89.79(13) yes
C1 Ru Cl1 88.01(10) yes
N3 Ru Cl1 90.31(9) yes
Cl2 Ru Cl1 169.42(4) yes
C1 N1 C4 128.1(3) ?
C1 N1 C2 114.7(3) ?
C4 N1 C2 115.9(3) ?
C1 N2 C13 128.5(3) ?
C1 N2 C3 113.6(3) ?
C13 N2 C3 117.2(3) ?
C28 N3 C25 115.5(3) ?
C28 N3 Ru 127.7(3) ?
C25 N3 Ru 116.8(2) ?
N1 C1 N2 106.1(3) ?
N1 C1 Ru 126.1(3) ?
N2 C1 Ru 127.6(3) ?
N1 C2 C3 101.6(3) ?
N2 C3 C2 102.8(3) ?
C9 C4 C5 122.3(4) ?
C9 C4 N1 119.2(3) ?
C5 C4 N1 117.7(4) ?
C4 C5 C6 116.2(4) ?
C4 C5 C10 121.5(4) ?
C6 C5 C10 122.3(4) ?
C7 C6 C5 123.1(4) ?
C8 C7 C6 118.3(4) ?
C8 C7 C11 121.1(5) ?
C6 C7 C11 120.7(4) ?
C7 C8 C9 122.2(4) ?
C4 C9 C8 117.9(4) ?
C4 C9 C12 123.1(4) ?
C8 C9 C12 119.0(4) ?
C18 C13 C14 122.3(4) ?
C18 C13 N2 118.3(3) ?
C14 C13 N2 119.1(3) ?
C15 C14 C13 117.2(4) ?
C15 C14 C19 121.8(4) ?
C13 C14 C19 120.9(3) ?
C14 C15 C16 122.5(4) ?
C15 C16 C17 118.5(4) ?
C15 C16 C20 122.0(4) ?
C17 C16 C20 119.6(4) ?
C18 C17 C16 121.2(4) ?
C13 C18 C17 118.1(4) ?
C13 C18 C21 121.2(3) ?
C17 C18 C21 120.7(4) ?
C23 C22 Ru 125.6(3) ?
C22 C23 C24 110.6(3) ?
C26 C24 C25 110.5(3) ?
C26 C24 C27 110.6(4) ?
C25 C24 C27 106.8(3) ?
C26 C24 C23 111.1(4) ?
C25 C24 C23 110.1(4) ?
C27 C24 C23 107.7(3) ?
N3 C25 C24 116.2(3) ?
N3 C28 C29 125.3(4) ?
C34 C29 C30 119.4(4) ?
C34 C29 C28 121.4(4) ?
C30 C29 C28 118.4(4) ?
C31 C30 C29 119.1(5) ?
C32 C31 C30 120.8(5) ?
C31 C32 C33 121.0(5) ?
C34 C33 C32 118.6(5) ?
C33 C34 C29 121.0(4) ?

loop_
_geom_bond_atom_site_label_1
_geom_bond_atom_site_label_2
_geom_bond_distance
_geom_bond_publ_flag
Ru C22 1.814(4) yes
Ru C1 2.052(4) yes
Ru N3 2.167(3) yes
Ru Cl2 2.3783(10) yes
Ru Cl1 2.3905(10) yes
N1 C1 1.337(5) ?
N1 C4 1.454(4) ?
N1 C2 1.471(5) ?
N2 C1 1.363(4) ?
N2 C13 1.435(4) ?
N2 C3 1.461(5) ?
N3 C28 1.266(4) ?
N3 C25 1.492(5) ?
C2 C3 1.523(5) ?
C4 C9 1.392(6) ?
C4 C5 1.401(5) ?
C5 C6 1.407(6) ?
C5 C10 1.510(6) ?
C6 C7 1.377(6) ?
C7 C8 1.372(6) ?
C7 C11 1.525(6) ?
C8 C9 1.396(5) ?
C9 C12 1.497(5) ?
C13 C18 1.390(5) ?
C13 C14 1.407(5) ?
C14 C15 1.383(5) ?
C14 C19 1.494(5) ?
C15 C16 1.390(6) ?
C16 C17 1.400(6) ?
C16 C20 1.513(5) ?
C17 C18 1.393(5) ?
C18 C21 1.504(5) ?
C22 C23 1.482(5) ?
C23 C24 1.555(5) ?
C24 C26 1.505(6) ?
C24 C25 1.510(6) ?
C24 C27 1.536(6) ?
C28 C29 1.476(6) ?
C29 C34 1.377(6) ?
C29 C30 1.395(5) ?
C30 C31 1.387(7) ?
C31 C32 1.341(8) ?
C32 C33 1.399(7) ?
C33 C34 1.374(6) ?

loop_
_geom_torsion_atom_site_label_1
_geom_torsion_atom_site_label_2
_geom_torsion_atom_site_label_3
_geom_torsion_atom_site_label_4
_geom_torsion
C22 Ru C1 N2 -2.1(3)
C22 Ru C1 N1 170.8(3)
